data_7158520
loop_
_publ_author_name
'Yao, Wen-Bo'
'Xie, Xuan-Sheng'
'Liu, Jun-Nan'
'Xie, Jian-Wu'

_publ_section_title
;
 Diversity-oriented and diastereoselective synthesis of diverse polycyclic
 thieno(2,3-<i>b</i>)-quinoline derivatives using a synergistic strategy.
;
_journal_issue 9
_journal_name_full 'Organic &amp; biomolecular chemistry'
_journal_page_first 1982
_journal_page_last 1993
_journal_paper_doi 10.1039/d2ob00020b
_journal_volume 20
_journal_year 2022
_chemical_formula_moiety 'C3.43 H2.29 N0.29 O0.71 S0.14'
_chemical_formula_sum 'C3.43 H2.29 N0.29 O0.71 S0.14'
_chemical_formula_weight 63.49
_space_group_IT_number 14
_space_group_name_Hall '-P 2yn'
_space_group_name_H-M_alt 'P 1 21/n 1'
_symmetry_cell_setting monoclinic
_symmetry_space_group_name_H-M 'P 1 21/n 1'
_atom_sites_solution_primary direct
_atom_sites_solution_secondary difmap
_audit_creation_method SHELXL-97
_audit_update_record
;
2020-07-02 deposited with the CCDC.	2022-02-10 downloaded from the CCDC.
;
_cell_angle_alpha 90.00
_cell_angle_beta 92.798(4)
_cell_angle_gamma 90.00
_cell_formula_units_Z 28
_cell_length_a 8.2185(6)
_cell_length_b 15.6692(11)
_cell_length_c 16.9546(13)
_cell_measurement_reflns_used 9947
_cell_measurement_temperature 296(2)
_cell_measurement_theta_max 26.18
_cell_measurement_theta_min 2.80
_cell_volume 2180.8(3)
_computing_cell_refinement 'Bruker SMART'
_computing_data_collection 'Bruker SMART'
_computing_data_reduction 'Bruker SAINT'
_computing_molecular_graphics 'Bruker SHELXTL'
_computing_publication_material 'Bruker SHELXTL'
_computing_structure_refinement 'SHELXL-97 (Sheldrick, 1997)'
_computing_structure_solution 'SHELXS-97 (Sheldrick, 1990)'
_diffrn_ambient_temperature 296(2)
_diffrn_measured_fraction_theta_full 0.999
_diffrn_measured_fraction_theta_max 0.999
_diffrn_measurement_device_type 'CCD area detector'
_diffrn_measurement_method 'phi and omega scans'
_diffrn_radiation_monochromator graphite
_diffrn_radiation_source 'fine-focus sealed tube'
_diffrn_radiation_type MoK\a
_diffrn_radiation_wavelength 0.71073
_diffrn_reflns_av_R_equivalents 0.0468
_diffrn_reflns_av_sigmaI/netI 0.0198
_diffrn_reflns_limit_h_max 10
_diffrn_reflns_limit_h_min -10
_diffrn_reflns_limit_k_max 20
_diffrn_reflns_limit_k_min -20
_diffrn_reflns_limit_l_max 21
_diffrn_reflns_limit_l_min -21
_diffrn_reflns_number 71857
_diffrn_reflns_theta_full 27.45
_diffrn_reflns_theta_max 27.45
_diffrn_reflns_theta_min 1.77
_exptl_absorpt_coefficient_mu 0.187
_exptl_absorpt_correction_type none
_exptl_crystal_colour yellow
_exptl_crystal_density_diffrn 1.354
_exptl_crystal_density_method 'not measured'
_exptl_crystal_description block
_exptl_crystal_F_000 920
_exptl_crystal_size_max .38
_exptl_crystal_size_mid .26
_exptl_crystal_size_min .18
_refine_diff_density_max 1.950
_refine_diff_density_min -0.625
_refine_diff_density_rms 0.157
_refine_ls_extinction_coef 0.018(4)
_refine_ls_extinction_expression Fc^*^=kFc[1+0.001xFc^2^\l^3^/sin(2\q)]^-1/4^
_refine_ls_extinction_method SHELXL
_refine_ls_goodness_of_fit_ref 1.129
_refine_ls_hydrogen_treatment constr
_refine_ls_matrix_type full
_refine_ls_number_parameters 290
_refine_ls_number_reflns 4967
_refine_ls_number_restraints 0
_refine_ls_restrained_S_all 1.129
_refine_ls_R_factor_all 0.1065
_refine_ls_R_factor_gt 0.0899
_refine_ls_shift/su_max 0.017
_refine_ls_shift/su_mean 0.001
_refine_ls_structure_factor_coef Fsqd
_refine_ls_weighting_details 'calc w=1/[\s^2^(Fo^2^)+(0.1836P)^2^+3.0278P] where P=(Fo^2^+2Fc^2^)/3'
_refine_ls_weighting_scheme calc
_refine_ls_wR_factor_gt 0.2813
_refine_ls_wR_factor_ref 0.3095
_reflns_number_gt 3985
_reflns_number_total 4967
_reflns_threshold_expression >2sigma(I)
_cod_data_source_file d2ob00020b2.cif
_cod_data_source_block 3ka
_cod_depositor_comments
;
The following automatic conversions were performed:

data item '_symmetry_cell_setting' value 'Monoclinic' was changed to
'monoclinic' in accordance with the
/home/data/users/saulius/crontab/automatic-downloads/rss-feeds/RSC/lib/dictionaries/cif_core.dic
dictionary named 'cif_core.dic' version 2.4.2 last updated on
2011-04-26.

Automatic conversion script
Id: cif_fix_values 7556 2019-12-06 15:28:31Z antanas 

 Adding full bibliography for 7158516--7158520.cif.
;
_cod_original_sg_symbol_H-M P2(1)/n
_cod_database_code 7158520

loop_
_symmetry_equiv_pos_as_xyz
'x, y, z'
'-x+1/2, y+1/2, -z+1/2'
'-x, -y, -z'
'x-1/2, -y-1/2, z-1/2'

loop_
_atom_site_label
_atom_site_type_symbol
_atom_site_fract_x
_atom_site_fract_y
_atom_site_fract_z
_atom_site_U_iso_or_equiv
_atom_site_adp_type
_atom_site_occupancy
_atom_site_symmetry_multiplicity
_atom_site_calc_flag
_atom_site_refinement_flags
_atom_site_disorder_assembly
_atom_site_disorder_group
S1 S 0.26598(11) 0.78995(6) 0.05020(6) 0.0424(3) Uani 1 1 d . . .
O1 O 0.4716(3) 0.60830(15) 0.07326(14) 0.0386(6) Uani 1 1 d . . .
N1 N 0.4756(4) 0.8720(2) 0.14987(18) 0.0424(7) Uani 1 1 d . . .
C1 C 0.3651(4) 0.7196(2) -0.02090(19) 0.0326(7) Uani 1 1 d . . .
C2 C 0.5131(4) 0.6813(2) 0.0246(2) 0.0336(7) Uani 1 1 d . . .
H2A H 0.5966 0.6652 -0.0120 0.040 Uiso 1 1 calc R . .
O2 O -0.2816(4) 0.7904(2) -0.2362(2) 0.0609(9) Uani 1 1 d . . .
N2 N 0.0980(4) 0.4431(2) -0.0804(2) 0.0505(8) Uani 1 1 d . . .
O3 O 0.3598(3) 0.48119(17) 0.07564(16) 0.0461(7) Uani 1 1 d . . .
C3 C 0.5771(4) 0.7489(2) 0.0802(2) 0.0356(7) Uani 1 1 d . . .
C4 C 0.4544(4) 0.8087(2) 0.1010(2) 0.0380(7) Uani 1 1 d . . .
C5 C 0.6311(5) 0.8836(2) 0.1817(2) 0.0416(8) Uani 1 1 d . . .
C6 C 0.6609(6) 0.9541(3) 0.2323(2) 0.0514(10) Uani 1 1 d . . .
H6A H 0.5753 0.9894 0.2453 0.062 Uiso 1 1 calc R . .
C7 C 0.8159(6) 0.9707(3) 0.2625(2) 0.0542(10) Uani 1 1 d . . .
H7A H 0.8347 1.0176 0.2953 0.065 Uiso 1 1 calc R . .
C8 C 0.9470(6) 0.9170(3) 0.2439(3) 0.0582(11) Uani 1 1 d . . .
H8A H 1.0519 0.9292 0.2638 0.070 Uiso 1 1 calc R . .
C9 C 0.9197(5) 0.8478(3) 0.1970(3) 0.0524(10) Uani 1 1 d . . .
H9A H 1.0061 0.8119 0.1864 0.063 Uiso 1 1 calc R . .
C10 C 0.7631(5) 0.8292(2) 0.1640(2) 0.0404(8) Uani 1 1 d . . .
C11 C 0.7302(4) 0.7593(2) 0.1123(2) 0.0401(8) Uani 1 1 d . . .
H11A H 0.8125 0.7212 0.1007 0.048 Uiso 1 1 calc R . .
C12 C 0.4253(4) 0.7691(2) -0.0918(2) 0.0395(8) Uani 1 1 d . . .
H12A H 0.5069 0.8101 -0.0734 0.047 Uiso 1 1 calc R . .
H12B H 0.4767 0.7296 -0.1270 0.047 Uiso 1 1 calc R . .
C13 C 0.2887(5) 0.8158(3) -0.1375(3) 0.0478(9) Uani 1 1 d . . .
H13A H 0.2695 0.8698 -0.1117 0.057 Uiso 1 1 calc R . .
H13B H 0.3232 0.8280 -0.1902 0.057 Uiso 1 1 calc R . .
C14 C 0.1321(4) 0.7666(2) -0.1439(2) 0.0369(7) Uani 1 1 d . . .
C15 C 0.0026(5) 0.8010(3) -0.1895(2) 0.0444(9) Uani 1 1 d . . .
H15A H 0.0169 0.8520 -0.2164 0.053 Uiso 1 1 calc R . .
C16 C -0.1466(5) 0.7605(3) -0.1953(2) 0.0445(9) Uani 1 1 d . . .
C17 C -0.1684(4) 0.6832(3) -0.1561(2) 0.0446(9) Uani 1 1 d . . .
H17A H -0.2684 0.6554 -0.1604 0.054 Uiso 1 1 calc R . .
C18 C -0.0415(4) 0.6485(2) -0.1114(2) 0.0389(8) Uani 1 1 d . . .
H18A H -0.0568 0.5971 -0.0853 0.047 Uiso 1 1 calc R . .
C19 C 0.1116(4) 0.6891(2) -0.10420(19) 0.0337(7) Uani 1 1 d . . .
C20 C 0.2411(4) 0.6551(2) -0.05096(18) 0.0313(7) Uani 1 1 d . . .
C21 C 0.2583(4) 0.5735(2) -0.02533(19) 0.0330(7) Uani 1 1 d . . .
C22 C 0.3673(4) 0.5497(2) 0.0431(2) 0.0346(7) Uani 1 1 d . . .
C23 C 0.1646(4) 0.5022(2) -0.0565(2) 0.0368(7) Uani 1 1 d . . .
C24 C -0.2755(6) 0.8729(4) -0.2699(3) 0.0697(14) Uani 1 1 d . . .
H24A H -0.3774 0.8851 -0.2977 0.105 Uiso 1 1 calc R . .
H24B H -0.1892 0.8751 -0.3060 0.105 Uiso 1 1 calc R . .
H24C H -0.2558 0.9143 -0.2289 0.105 Uiso 1 1 calc R . .
O2W O 0.8583(10) 0.9057(5) -0.0366(4) 0.147(3) Uani 1 1 d . . .
O1W O 0.5730(10) 0.9861(4) 0.0021(5) 0.141(3) Uani 1 1 d . . .

loop_
_atom_site_aniso_label
_atom_site_aniso_U_11
_atom_site_aniso_U_22
_atom_site_aniso_U_33
_atom_site_aniso_U_23
_atom_site_aniso_U_13
_atom_site_aniso_U_12
S1 0.0333(5) 0.0440(6) 0.0496(6) -0.0084(4) -0.0018(4) 0.0094(3)
O1 0.0397(13) 0.0339(12) 0.0412(13) 0.0039(10) -0.0080(10) 0.0027(10)
N1 0.0441(17) 0.0389(16) 0.0440(16) -0.0071(12) -0.0007(13) 0.0070(13)
C1 0.0312(15) 0.0307(15) 0.0358(16) -0.0006(12) 0.0002(12) 0.0041(12)
C2 0.0306(15) 0.0309(15) 0.0390(16) 0.0002(13) -0.0010(12) 0.0033(12)
O2 0.0381(15) 0.076(2) 0.067(2) 0.0261(16) -0.0123(14) 0.0053(13)
N2 0.0535(19) 0.0375(17) 0.060(2) -0.0008(14) -0.0027(16) -0.0070(14)
O3 0.0536(16) 0.0346(13) 0.0494(15) 0.0097(11) -0.0041(12) 0.0024(11)
C3 0.0362(17) 0.0305(16) 0.0398(17) -0.0014(12) -0.0021(13) 0.0044(13)
C4 0.0354(17) 0.0383(17) 0.0400(17) -0.0032(14) -0.0008(13) 0.0046(14)
C5 0.051(2) 0.0382(18) 0.0349(17) -0.0014(14) -0.0031(15) -0.0016(15)
C6 0.064(3) 0.045(2) 0.046(2) -0.0087(16) 0.0001(18) 0.0007(18)
C7 0.074(3) 0.044(2) 0.043(2) -0.0030(16) -0.0085(19) -0.014(2)
C8 0.060(3) 0.059(3) 0.054(2) 0.000(2) -0.018(2) -0.011(2)
C9 0.046(2) 0.052(2) 0.058(2) -0.0009(18) -0.0139(18) -0.0023(17)
C10 0.0438(19) 0.0383(18) 0.0380(17) 0.0008(14) -0.0073(14) -0.0017(15)
C11 0.0388(18) 0.0358(17) 0.0451(19) -0.0049(14) -0.0047(14) 0.0060(14)
C12 0.0339(17) 0.0386(17) 0.0459(19) 0.0066(14) 0.0013(14) -0.0069(14)
C13 0.044(2) 0.044(2) 0.055(2) 0.0182(17) -0.0050(16) -0.0074(16)
C14 0.0361(17) 0.0365(17) 0.0381(17) 0.0054(13) 0.0013(13) 0.0004(13)
C15 0.0415(19) 0.046(2) 0.0453(19) 0.0161(16) -0.0003(15) 0.0021(15)
C16 0.0350(18) 0.056(2) 0.0415(19) 0.0103(16) -0.0040(14) 0.0083(16)
C17 0.0317(17) 0.049(2) 0.052(2) 0.0092(17) -0.0035(15) -0.0029(15)
C18 0.0319(16) 0.0380(17) 0.0467(18) 0.0079(14) 0.0011(13) 0.0000(13)
C19 0.0331(16) 0.0330(16) 0.0349(16) 0.0035(12) 0.0015(12) -0.0002(12)
C20 0.0285(14) 0.0319(15) 0.0337(15) 0.0015(12) 0.0045(12) 0.0004(12)
C21 0.0329(15) 0.0304(15) 0.0356(16) 0.0038(12) 0.0013(12) 0.0008(12)
C22 0.0344(16) 0.0328(16) 0.0366(16) -0.0001(13) 0.0015(12) 0.0059(13)
C23 0.0372(17) 0.0348(17) 0.0384(16) 0.0025(13) 0.0011(13) 0.0013(13)
C24 0.060(3) 0.080(3) 0.069(3) 0.030(3) -0.007(2) 0.021(2)
O2W 0.171(7) 0.143(6) 0.131(5) 0.036(4) 0.036(5) 0.046(5)
O1W 0.217(10) 0.082(4) 0.126(4) 0.027(4) 0.040(7) -0.018(5)

loop_
_atom_type_symbol
_atom_type_description
_atom_type_scat_dispersion_real
_atom_type_scat_dispersion_imag
_atom_type_scat_source
C C 0.0033 0.0016 'International Tables Vol C Tables 4.2.6.8 and 6.1.1.4'
H H 0.0000 0.0000 'International Tables Vol C Tables 4.2.6.8 and 6.1.1.4'
N N 0.0061 0.0033 'International Tables Vol C Tables 4.2.6.8 and 6.1.1.4'
O O 0.0106 0.0060 'International Tables Vol C Tables 4.2.6.8 and 6.1.1.4'
S S 0.1246 0.1234 'International Tables Vol C Tables 4.2.6.8 and 6.1.1.4'

loop_
_geom_angle_atom_site_label_1
_geom_angle_atom_site_label_2
_geom_angle_atom_site_label_3
_geom_angle
_geom_angle_site_symmetry_1
_geom_angle_site_symmetry_3
_geom_angle_publ_flag
C4 S1 C1 90.74(16) . . ?
C22 O1 C2 118.9(3) . . ?
C4 N1 C5 116.4(3) . . ?
C20 C1 C2 114.6(3) . . ?
C20 C1 C12 108.2(3) . . ?
C2 C1 C12 108.3(3) . . ?
C20 C1 S1 107.9(2) . . ?
C2 C1 S1 105.6(2) . . ?
C12 C1 S1 112.2(2) . . ?
O1 C2 C3 106.4(3) . . ?
O1 C2 C1 112.9(3) . . ?
C3 C2 C1 106.6(3) . . ?
C16 O2 C24 118.4(4) . . ?
C11 C3 C4 118.3(3) . . ?
C11 C3 C2 129.0(3) . . ?
C4 C3 C2 112.8(3) . . ?
N1 C4 C3 125.6(3) . . ?
N1 C4 S1 121.8(3) . . ?
C3 C4 S1 112.6(3) . . ?
N1 C5 C6 118.2(4) . . ?
N1 C5 C10 122.8(3) . . ?
C6 C5 C10 119.0(4) . . ?
C7 C6 C5 120.3(4) . . ?
C6 C7 C8 120.4(4) . . ?
C9 C8 C7 120.0(4) . . ?
C8 C9 C10 121.3(4) . . ?
C9 C10 C11 123.1(4) . . ?
C9 C10 C5 118.9(3) . . ?
C11 C10 C5 117.9(3) . . ?
C3 C11 C10 119.0(3) . . ?
C13 C12 C1 112.6(3) . . ?
C14 C13 C12 113.5(3) . . ?
C15 C14 C19 119.7(3) . . ?
C15 C14 C13 118.1(3) . . ?
C19 C14 C13 122.2(3) . . ?
C16 C15 C14 120.9(3) . . ?
O2 C16 C15 125.2(4) . . ?
O2 C16 C17 114.8(3) . . ?
C15 C16 C17 119.9(3) . . ?
C18 C17 C16 119.7(3) . . ?
C17 C18 C19 121.3(3) . . ?
C14 C19 C18 118.5(3) . . ?
C14 C19 C20 120.7(3) . . ?
C18 C19 C20 120.6(3) . . ?
C21 C20 C19 127.1(3) . . ?
C21 C20 C1 117.8(3) . . ?
C19 C20 C1 115.1(3) . . ?
C20 C21 C23 124.6(3) . . ?
C20 C21 C22 122.6(3) . . ?
C23 C21 C22 112.6(3) . . ?
O3 C22 O1 118.7(3) . . ?
O3 C22 C21 122.6(3) . . ?
O1 C22 C21 118.6(3) . . ?
N2 C23 C21 176.2(4) . . ?

loop_
_geom_bond_atom_site_label_1
_geom_bond_atom_site_label_2
_geom_bond_distance
_geom_bond_site_symmetry_2
_geom_bond_publ_flag
S1 C4 1.759(4) . ?
S1 C1 1.852(3) . ?
O1 C22 1.340(4) . ?
O1 C2 1.461(4) . ?
N1 C4 1.300(5) . ?
N1 C5 1.375(5) . ?
C1 C20 1.506(4) . ?
C1 C2 1.530(4) . ?
C1 C12 1.533(5) . ?
C2 C3 1.497(5) . ?
O2 C16 1.362(4) . ?
O2 C24 1.415(6) . ?
N2 C23 1.140(5) . ?
O3 C22 1.211(4) . ?
C3 C11 1.356(5) . ?
C3 C4 1.433(5) . ?
C5 C6 1.412(5) . ?
C5 C10 1.423(6) . ?
C6 C7 1.374(6) . ?
C7 C8 1.415(7) . ?
C8 C9 1.357(6) . ?
C9 C10 1.408(5) . ?
C10 C11 1.420(5) . ?
C12 C13 1.520(5) . ?
C13 C14 1.499(5) . ?
C14 C15 1.394(5) . ?
C14 C19 1.403(5) . ?
C15 C16 1.380(6) . ?
C16 C17 1.397(6) . ?
C17 C18 1.371(5) . ?
C18 C19 1.411(5) . ?
C19 C20 1.462(4) . ?
C20 C21 1.355(4) . ?
C21 C23 1.443(5) . ?
C21 C22 1.478(5) . ?
O1W O1W 1.275(15) 3_675 ?
